data_7205985
loop_
_publ_author_name
'Thomas, Lynne H.'
'Craig, Gavin A.'
'Gutmann, Matthias J.'
'Parkin, Andrew'
'Shankland, Kenneth'
'Wilson, Chick C.'

_publ_section_title
;
 Conformational polymorphism of the molecular complex of
 3-fluorobenzoic acid with 4-acetylpyridine
;
_journal_issue 10
_journal_name_full CrystEngComm
_journal_page_first 3349
_journal_paper_doi 10.1039/c1ce05139c
_journal_volume 13
_journal_year 2011
_chemical_formula_iupac 'C7 H5 F O2 , C7 H7 N O'
_chemical_formula_moiety 'C7 H5 F O2 , C7 H7 N O'
_chemical_formula_sum 'C14 H12 F N O3'
_chemical_formula_weight 261.25
_chemical_name_systematic
;
3-Fluorobenzoic acid--4-acetylpyridine (1/1)
;
_space_group_IT_number 14
_symmetry_cell_setting monoclinic
_symmetry_space_group_name_Hall '-P 2yn'
_symmetry_space_group_name_H-M 'P 1 21/n 1'
_audit_creation_method 'WinGX routine CIF_UPDATE'
_cell_angle_alpha 90
_cell_angle_beta 92.026(4)
_cell_angle_gamma 90
_cell_formula_units_Z 4
_cell_length_a 10.0498(11)
_cell_length_b 10.5779(8)
_cell_length_c 11.5045(8)
_cell_measurement_reflns_used 10265
_cell_measurement_temperature 100(2)
_cell_measurement_theta_max 28
_cell_measurement_theta_min 3
_cell_volume 1222.23(18)
_computing_cell_refinement 'CrystalClear (Rigaku, 2008)'
_computing_data_collection 'CrystalClear (Rigaku, 2008)'
_computing_data_reduction 'CrystalClear (Rigaku, 2008)'
_computing_molecular_graphics 'ORTEP-3 (Farrugia, 1997) and Mercury (Macrae <i>et al.</i>, 2006)'
_computing_publication_material 'WinGX (Farrugia, 1999)'
_computing_structure_refinement 'SHELXL97 (Sheldrick, 2008)'
_computing_structure_solution 'SHELXS97 (Sheldrick, 2008)'
_diffrn_ambient_temperature 100(2)
_diffrn_measured_fraction_theta_full 0.996
_diffrn_measured_fraction_theta_max 0.996
_diffrn_measurement_device_type 'Rigaku R-AXIS RAPID IP image-plate'
_diffrn_measurement_method \w
_diffrn_radiation_type MoK\a
_diffrn_radiation_wavelength 0.71073
_diffrn_reflns_av_R_equivalents 0.031
_diffrn_reflns_limit_h_max 13
_diffrn_reflns_limit_h_min -13
_diffrn_reflns_limit_k_max 11
_diffrn_reflns_limit_k_min -13
_diffrn_reflns_limit_l_max 14
_diffrn_reflns_limit_l_min -13
_diffrn_reflns_number 15130
_diffrn_reflns_theta_full 27.48
_diffrn_reflns_theta_max 27.48
_diffrn_reflns_theta_min 3.27
_exptl_absorpt_coefficient_mu 0.11
_exptl_absorpt_correction_type none
_exptl_crystal_colour colourless
_exptl_crystal_density_diffrn 1.42
_exptl_crystal_density_method 'not measured'
_exptl_crystal_description block
_exptl_crystal_F_000 544
_exptl_crystal_size_max 0.3
_exptl_crystal_size_mid 0.25
_exptl_crystal_size_min 0.2
_refine_diff_density_max 0.23
_refine_diff_density_min -0.208
_refine_ls_extinction_method none
_refine_ls_goodness_of_fit_ref 1.046
_refine_ls_hydrogen_treatment mixed
_refine_ls_matrix_type full
_refine_ls_number_parameters 220
_refine_ls_number_reflns 2787
_refine_ls_number_restraints 1
_refine_ls_restrained_S_all 1.046
_refine_ls_R_factor_gt 0.035
_refine_ls_shift/su_max 0.001
_refine_ls_structure_factor_coef Fsqd
_refine_ls_weighting_details 'calc w = 1/[\s^2^(Fo^2^)+(0.0573P)^2^] where P=(Fo^2^+2Fc^2^)/3'
_refine_ls_weighting_scheme calc
_refine_ls_wR_factor_ref 0.0986
_reflns_number_gt 1888
_reflns_number_total 2787
_reflns_threshold_expression I>2\s(I)
_cod_data_source_file c1ce05139c.txt
_cod_data_source_block I
_cod_original_sg_symbol_H-M 'P 21/n'
_cod_database_code 7205985

loop_
_symmetry_equiv_pos_as_xyz
'x, y, z'
'-x+1/2, y+1/2, -z+1/2'
'-x, -y, -z'
'x-1/2, -y-1/2, z-1/2'

loop_
_atom_site_type_symbol
_atom_site_label
_atom_site_fract_x
_atom_site_fract_y
_atom_site_fract_z
_atom_site_U_iso_or_equiv
_atom_site_adp_type
_atom_site_calc_flag
_atom_site_refinement_flags
_atom_site_occupancy
_atom_site_symmetry_multiplicity
_atom_site_disorder_assembly
_atom_site_disorder_group
F F1 0.86852(8) 0.91451(8) 0.42397(7) 0.0336(2) Uani d PD 0.96 1 A 1
C C2 0.80192(13) 0.81276(12) 0.46507(11) 0.0243(3) Uani d PD 0.96 1 A 1
C C2A 0.80192(13) 0.81276(12) 0.46507(11) 0.0243(3) Uani d P 0.04 1 A 2
H H2A 0.8481 0.8820 0.4373 0.029 Uiso calc PR 0.04 1 A 2
C C3 0.67564(13) 0.83201(12) 0.50485(11) 0.0220(3) Uani d . 1 1 . .
H H3 0.6362(14) 0.9146(14) 0.5003(11) 0.024(4) Uiso d . 1 1 . .
C C4 0.60718(12) 0.72721(12) 0.54569(10) 0.0203(3) Uani d . 1 1 A .
C C5 0.66565(13) 0.60822(12) 0.54596(10) 0.0229(3) Uani d . 1 1 . .
H H5 0.6176(15) 0.5344(14) 0.5736(12) 0.029(4) Uiso d . 1 1 . .
C C6 0.79390(13) 0.59376(13) 0.50555(11) 0.0251(3) Uani d P 0.96 1 A 1
H H6 0.8334 0.5142 0.5063 0.030 Uiso calc PR 0.96 1 A 1
C C6A 0.79390(13) 0.59376(13) 0.50555(11) 0.0251(3) Uani d PD 0.04 1 A 2
F F1A 0.8666(19) 0.4867(15) 0.5104(17) 0.033(4) Uiso d PD 0.04 1 A 2
C C7 0.86291(14) 0.69651(13) 0.46440(11) 0.0256(3) Uani d . 1 1 . .
H H7 0.9528(16) 0.6854(14) 0.4351(12) 0.027(4) Uiso d . 1 1 . .
C C8 0.46965(13) 0.74749(11) 0.58875(10) 0.0211(3) Uani d . 1 1 . .
O O9 0.41636(10) 0.64448(9) 0.63191(8) 0.0299(2) Uani d . 1 1 A .
H H9 0.325(2) 0.6594(19) 0.6527(17) 0.068(6) Uiso d . 1 1 . .
O O10 0.41357(9) 0.84903(9) 0.58340(8) 0.0287(2) Uani d . 1 1 A .
N N11 0.16961(11) 0.68081(10) 0.69676(9) 0.0235(3) Uani d . 1 1 . .
C C12 0.09586(13) 0.58338(13) 0.73125(11) 0.0235(3) Uani d . 1 1 . .
H H12 0.1365(15) 0.4988(14) 0.7270(11) 0.026(4) Uiso d . 1 1 . .
C C13 0.11730(14) 0.79700(13) 0.70272(11) 0.0254(3) Uani d . 1 1 . .
H H13 0.1748(15) 0.8649(15) 0.6758(12) 0.030(4) Uiso d . 1 1 . .
C C14 -0.00901(13) 0.81965(13) 0.74237(11) 0.0240(3) Uani d . 1 1 . .
H H14 -0.0396(15) 0.9059(16) 0.7441(13) 0.033(4) Uiso d . 1 1 . .
C C15 -0.03229(13) 0.59762(12) 0.77072(10) 0.0213(3) Uani d . 1 1 . .
H H15 -0.0813(14) 0.5233(14) 0.7917(12) 0.026(4) Uiso d . 1 1 . .
C C16 -0.08659(12) 0.71782(12) 0.77594(10) 0.0208(3) Uani d . 1 1 . .
C C17 -0.22611(13) 0.74106(12) 0.81607(10) 0.0222(3) Uani d . 1 1 . .
O O18 -0.26975(10) 0.84818(9) 0.81733(9) 0.0327(3) Uani d . 1 1 . .
C C19 -0.30654(14) 0.63097(14) 0.85455(13) 0.0282(3) Uani d . 1 1 . .
H H19A -0.399(2) 0.6527(17) 0.8522(15) 0.049(5) Uiso d . 1 1 . .
H H19B -0.2946(17) 0.5564(17) 0.8057(14) 0.045(5) Uiso d . 1 1 . .
H H19C -0.2765(17) 0.6106(17) 0.9328(15) 0.050(5) Uiso d . 1 1 . .

loop_
_atom_site_aniso_label
_atom_site_aniso_U_11
_atom_site_aniso_U_22
_atom_site_aniso_U_33
_atom_site_aniso_U_12
_atom_site_aniso_U_13
_atom_site_aniso_U_23
F1 0.0277(5) 0.0260(5) 0.0480(5) -0.0030(3) 0.0144(4) 0.0045(4)
C2 0.0239(7) 0.0238(7) 0.0255(7) -0.0041(5) 0.0044(5) 0.0021(5)
C2A 0.0239(7) 0.0238(7) 0.0255(7) -0.0041(5) 0.0044(5) 0.0021(5)
C3 0.0236(7) 0.0210(7) 0.0215(6) 0.0006(5) 0.0014(5) -0.0009(5)
C4 0.0203(6) 0.0220(7) 0.0186(6) -0.0006(5) 0.0003(5) -0.0013(5)
C5 0.0258(7) 0.0223(7) 0.0207(6) -0.0009(5) 0.0013(5) 0.0016(5)
C6 0.0265(7) 0.0232(7) 0.0257(6) 0.0045(5) 0.0031(5) -0.0007(5)
C6A 0.0265(7) 0.0232(7) 0.0257(6) 0.0045(5) 0.0031(5) -0.0007(5)
C7 0.0215(7) 0.0299(7) 0.0255(7) 0.0032(5) 0.0047(5) 0.0010(5)
C8 0.0203(6) 0.0209(7) 0.0221(6) -0.0018(5) 0.0008(5) -0.0012(5)
O9 0.0223(5) 0.0251(5) 0.0428(6) -0.0002(4) 0.0101(4) 0.0039(4)
O10 0.0251(5) 0.0224(5) 0.0391(5) 0.0015(4) 0.0081(4) 0.0013(4)
N11 0.0207(5) 0.0241(6) 0.0259(6) -0.0014(4) 0.0029(4) 0.0015(4)
C12 0.0235(7) 0.0224(7) 0.0247(7) 0.0011(5) 0.0029(5) -0.0003(5)
C13 0.0254(7) 0.0230(7) 0.0278(7) -0.0033(6) 0.0015(5) 0.0021(5)
C14 0.0256(7) 0.0189(7) 0.0275(7) 0.0002(5) -0.0006(5) -0.0003(5)
C15 0.0220(6) 0.0189(7) 0.0231(6) -0.0010(5) 0.0018(5) 0.0009(5)
C16 0.0197(6) 0.0227(7) 0.0199(6) 0.0000(5) -0.0018(5) -0.0021(5)
C17 0.0211(7) 0.0225(7) 0.0228(6) 0.0018(5) -0.0013(5) -0.0037(5)
O18 0.0270(5) 0.0236(5) 0.0477(6) 0.0054(4) 0.0055(4) -0.0027(4)
C19 0.0205(7) 0.0279(8) 0.0364(8) 0.0003(6) 0.0048(6) -0.0001(6)

loop_
_atom_type_symbol
_atom_type_description
_atom_type_scat_dispersion_real
_atom_type_scat_dispersion_imag
_atom_type_scat_source
C C 0.0033 0.0016 'International Tables Vol C Tables 4.2.6.8 and 6.1.1.4'
H H 0 0 'International Tables Vol C Tables 4.2.6.8 and 6.1.1.4'
F F 0.0171 0.0103 'International Tables Vol C Tables 4.2.6.8 and 6.1.1.4'
N N 0.0061 0.0033 'International Tables Vol C Tables 4.2.6.8 and 6.1.1.4'
O O 0.0106 0.006 'International Tables Vol C Tables 4.2.6.8 and 6.1.1.4'

loop_
_geom_angle_atom_site_label_1
_geom_angle_atom_site_label_2
_geom_angle_atom_site_label_3
_geom_angle_site_symmetry_1
_geom_angle_site_symmetry_3
_geom_angle
_geom_angle_publ_flag
F1 C2 C7 . . 118.74(11) ?
F1 C2 C3 . . 117.91(12) ?
C7 C2 C3 . . 123.35(12) ?
C2 C3 C4 . . 117.71(12) ?
C2 C3 H3 . . 119.9(8) ?
C4 C3 H3 . . 122.3(8) ?
C5 C4 C3 . . 120.48(12) ?
C5 C4 C8 . . 121.57(11) ?
C3 C4 C8 . . 117.95(11) ?
C4 C5 C6 . . 119.65(12) ?
C4 C5 H5 . . 120.7(9) ?
C6 C5 H5 . . 119.6(9) ?
C7 C6 C5 . . 120.60(13) ?
C7 C6 H6 . . 119.7 ?
C5 C6 H6 . . 119.7 ?
C2 C7 C6 . . 118.20(12) ?
C2 C7 H7 . . 121.6(9) ?
C6 C7 H7 . . 120.2(9) ?
O10 C8 O9 . . 123.80(12) ?
O10 C8 C4 . . 122.79(11) ?
O9 C8 C4 . . 113.41(11) ?
C8 O9 H9 . . 111.0(12) ?
C12 N11 C13 . . 117.97(11) ?
N11 C12 C15 . . 122.91(12) ?
N11 C12 H12 . . 116.7(9) ?
C15 C12 H12 . . 120.4(9) ?
N11 C13 C14 . . 122.79(12) ?
N11 C13 H13 . . 114.8(9) ?
C14 C13 H13 . . 122.4(9) ?
C13 C14 C16 . . 119.10(12) ?
C13 C14 H14 . . 117.9(9) ?
C16 C14 H14 . . 123.0(9) ?
C16 C15 C12 . . 119.00(12) ?
C16 C15 H15 . . 122.1(9) ?
C12 C15 H15 . . 118.8(9) ?
C15 C16 C14 . . 118.20(12) ?
C15 C16 C17 . . 122.23(11) ?
C14 C16 C17 . . 119.57(12) ?
O18 C17 C19 . . 121.61(12) ?
O18 C17 C16 . . 119.62(12) ?
C19 C17 C16 . . 118.77(11) ?
C17 C19 H19A . . 109.9(11) ?
C17 C19 H19B . . 112.3(10) ?
H19A C19 H19B . . 108.4(14) ?
C17 C19 H19C . . 107.2(11) ?
H19A C19 H19C . . 110.6(14) ?
H19B C19 H19C . . 108.4(14) ?

loop_
_geom_bond_atom_site_label_1
_geom_bond_atom_site_label_2
_geom_bond_site_symmetry_2
_geom_bond_distance
_geom_bond_publ_flag
F1 C2 . 1.3611(15) ?
C2 C7 . 1.3740(19) ?
C2 C3 . 1.3794(18) ?
C3 C4 . 1.3949(18) ?
C3 H3 . 0.960(15) ?
C4 C5 . 1.3890(18) ?
C4 C8 . 1.5001(18) ?
C5 C6 . 1.3940(18) ?
C5 H5 . 0.978(15) ?
C6 C7 . 1.3819(19) ?
C6 H6 . 0.9300 ?
C7 H7 . 0.982(16) ?
C8 O10 . 1.2135(15) ?
C8 O9 . 1.3189(15) ?
O9 H9 . 0.97(2) ?
N11 C12 . 1.3378(17) ?
N11 C13 . 1.3394(17) ?
C12 C15 . 1.3888(18) ?
C12 H12 . 0.985(15) ?
C13 C14 . 1.3848(19) ?
C13 H13 . 0.979(16) ?
C14 C16 . 1.3923(18) ?
C14 H14 . 0.963(16) ?
C15 C16 . 1.3858(18) ?
C15 H15 . 0.963(15) ?
C16 C17 . 1.5118(17) ?
C17 O18 . 1.2153(15) ?
C17 C19 . 1.4935(19) ?
C19 H19A . 0.955(19) ?
C19 H19B . 0.978(17) ?
C19 H19C . 0.964(18) ?

loop_
_geom_hbond_atom_site_label_D
_geom_hbond_atom_site_label_H
_geom_hbond_atom_site_label_A
_geom_hbond_site_symmetry_A
_geom_hbond_distance_DH
_geom_hbond_distance_HA
_geom_hbond_distance_DA
_geom_hbond_angle_DHA
O9 H9 N11 . 0.97(2) 1.68(2) 2.6428(14) 176.3(18)
C19 H19C O10 4_576 0.96(2) 2.57(2) 3.385(2) 142.5(14)
C13 H13 F1 3_676 0.98(2) 2.63(2) 3.3870(16) 134.3(12)

loop_
_geom_torsion_atom_site_label_1
_geom_torsion_atom_site_label_2
_geom_torsion_atom_site_label_3
_geom_torsion_atom_site_label_4
_geom_torsion_site_symmetry_1
_geom_torsion_site_symmetry_2
_geom_torsion_site_symmetry_3
_geom_torsion_site_symmetry_4
_geom_torsion
_geom_torsion_publ_flag
F1 C2 C3 C4 . . . . 179.30(11) ?
C7 C2 C3 C4 . . . . -0.3(2) ?
C2 C3 C4 C5 . . . . 0.14(18) ?
C2 C3 C4 C8 . . . . -179.83(11) ?
C3 C4 C5 C6 . . . . 0.28(18) ?
C8 C4 C5 C6 . . . . -179.75(11) ?
C4 C5 C6 C7 . . . . -0.5(2) ?
F1 C2 C7 C6 . . . . -179.53(11) ?
C3 C2 C7 C6 . . . . 0.1(2) ?
C5 C6 C7 C2 . . . . 0.3(2) ?
C5 C4 C8 O10 . . . . -175.77(11) ?
C3 C4 C8 O10 . . . . 4.20(19) ?
C5 C4 C8 O9 . . . . 3.87(17) ?
C3 C4 C8 O9 . . . . -176.16(11) ?
C13 N11 C12 C15 . . . . 1.11(19) ?
C12 N11 C13 C14 . . . . -0.25(19) ?
N11 C13 C14 C16 . . . . -1.1(2) ?
N11 C12 C15 C16 . . . . -0.61(19) ?
C12 C15 C16 C14 . . . . -0.72(18) ?
C12 C15 C16 C17 . . . . 179.02(11) ?
C13 C14 C16 C15 . . . . 1.51(19) ?
C13 C14 C16 C17 . . . . -178.24(11) ?
C15 C16 C17 O18 . . . . -178.87(11) ?
C14 C16 C17 O18 . . . . 0.87(18) ?
C15 C16 C17 C19 . . . . 1.77(18) ?
C14 C16 C17 C19 . . . . -178.49(12) ?
